data_4132958
loop_
_publ_author_name
'Li, Quan'
'Qian, Hai'
'Shao, Baihao'
'Hughes, Russell P.'
'Aprahamian, Ivan'

_publ_section_title
;
 Building Strain with Large Macrocycles and Using It To Tune the Thermal
 Half-Lives of Hydrazone Photochromes.
;
_journal_issue 37
_journal_name_full 'Journal of the American Chemical Society'
_journal_page_first 11829
_journal_page_last 11835
_journal_paper_doi 10.1021/jacs.8b07612
_journal_volume 140
_journal_year 2018
_chemical_formula_sum 'C22 H24 N2 O4'
_chemical_formula_weight 380.430
_space_group_IT_number 61
_space_group_name_Hall '-P 2ac 2ab'
_space_group_name_H-M_alt 'P b c a'
_symmetry_Int_Tables_number 61
_symmetry_space_group_name_Hall '-P 2ac 2ab'
_symmetry_space_group_name_H-M 'P b c a'
_audit_creation_date 2018-06-06
_audit_creation_method 'Olex2 1.2-alpha (compiled 2017.08.10 svn.r3458 for OlexSys, GUI svn.r5381) '
_audit_update_record 2018-06-06
_cell_angle_alpha 90.000
_cell_angle_beta 90.000
_cell_angle_gamma 90.000
_cell_formula_units_Z 16
_cell_length_a 11.1866(3)
_cell_length_b 21.5051(5)
_cell_length_c 33.2328(8)
_cell_volume 7994.8(3)
_refine_ls_R_factor_all 0.122
_cod_data_source_file ja8b07612_si_010.cif
_cod_data_source_block ia1017a
_cod_original_sg_symbol_Hall -P_2ac_2ab
_cod_database_code 4132958

loop_
_symmetry_equiv_pos_site_id
_symmetry_equiv_pos_as_xyz
1 x,y,z
2 1/2-x,-y,1/2+z
3 1/2+x,1/2-y,-z
4 -x,1/2+y,1/2-z
5 -x,-y,-z
6 1/2+x,y,1/2-z
7 1/2-x,1/2+y,z
8 x,1/2-y,1/2+z

loop_
_atom_site_aniso_label
_atom_site_aniso_U_11
_atom_site_aniso_U_22
_atom_site_aniso_U_33
_atom_site_aniso_U_12
_atom_site_aniso_U_13
_atom_site_aniso_U_23
O1A 0.0419(12) 0.0444(13) 0.0426(14) -0.0037(10) -0.0104(11) 0.0067(10)
O2A 0.0344(12) 0.0483(14) 0.0534(16) -0.0057(10) 0.0068(11) 0.0102(11)
O3A 0.0577(14) 0.0423(13) 0.0335(13) -0.0137(11) -0.0005(11) -0.0036(10)
O4A 0.0681(16) 0.0385(14) 0.0456(15) -0.0165(12) 0.0007(12) -0.0031(10)
N1A 0.0373(14) 0.0336(14) 0.0338(16) -0.0006(11) -0.0072(12) -0.0006(11)
N2A 0.0299(12) 0.0351(14) 0.0321(15) -0.0039(11) -0.0034(11) -0.0009(10)
C1A 0.0418(19) 0.051(2) 0.064(3) -0.0024(16) -0.0172(18) -0.0029(18)
C2A 0.069(3) 0.061(3) 0.064(3) 0.002(2) -0.034(2) 0.007(2)
C3A 0.087(3) 0.059(2) 0.038(2) -0.016(2) -0.022(2) 0.0084(17)
C4A 0.064(2) 0.053(2) 0.046(2) -0.0149(19) -0.0105(19) 0.0000(17)
C5A 0.066(3) 0.068(3) 0.041(2) -0.022(2) 0.0082(19) -0.0020(18)
C6A 0.070(3) 0.066(3) 0.037(2) -0.009(2) 0.0066(19) -0.0121(18)
C7A 0.060(2) 0.049(2) 0.036(2) -0.0084(17) -0.0017(18) -0.0110(15)
C8A 0.0350(16) 0.0333(16) 0.0383(19) 0.0051(13) 0.0003(14) 0.0028(13)
C9A 0.0346(16) 0.0329(16) 0.0352(17) -0.0015(13) 0.0067(14) -0.0002(12)
C10A 0.0366(16) 0.0317(16) 0.0287(17) 0.0040(13) 0.0066(13) 0.0007(12)
C11A 0.0356(17) 0.0389(18) 0.0400(19) 0.0012(14) -0.0041(15) -0.0063(14)
C12A 0.0420(18) 0.0385(18) 0.048(2) -0.0048(15) 0.0022(16) -0.0106(15)
C13A 0.050(2) 0.0317(16) 0.043(2) 0.0006(15) 0.0072(16) 0.0011(14)
C14A 0.0428(18) 0.0354(17) 0.0394(19) 0.0016(14) 0.0050(15) 0.0061(13)
C15A 0.0353(16) 0.0362(17) 0.0390(19) -0.0017(13) -0.0015(15) 0.0008(13)
C16A 0.0288(15) 0.0347(16) 0.0354(18) 0.0026(12) 0.0001(13) -0.0008(13)
C17A 0.0304(15) 0.0327(16) 0.0361(18) -0.0031(12) -0.0011(13) -0.0027(12)
C18A 0.0428(18) 0.0439(19) 0.044(2) 0.0080(15) 0.0034(16) 0.0032(15)
C19A 0.064(2) 0.057(2) 0.043(2) 0.0019(19) 0.0112(19) 0.0034(17)
C20A 0.073(3) 0.050(2) 0.037(2) 0.0022(19) -0.0075(19) 0.0075(16)
C21A 0.053(2) 0.0406(19) 0.054(2) 0.0072(16) -0.0060(18) 0.0057(16)
C22A 0.0413(18) 0.0339(17) 0.045(2) 0.0026(14) 0.0008(16) 0.0004(14)
O1B 0.0395(12) 0.0558(15) 0.0350(14) 0.0040(11) 0.0048(10) 0.0068(10)
O2B 0.0343(11) 0.0588(15) 0.0415(14) -0.0003(11) -0.0100(11) 0.0064(11)
O3B 0.0702(17) 0.0687(18) 0.0390(15) 0.0072(14) 0.0093(14) -0.0085(12)
O4B 0.085(2) 0.0356(14) 0.0618(18) 0.0053(13) 0.0136(15) -0.0098(12)
N1B 0.0374(15) 0.0335(14) 0.0372(16) 0.0028(11) 0.0055(13) 0.0033(11)
N2B 0.0311(13) 0.0383(15) 0.0366(16) -0.0001(11) -0.0003(11) -0.0017(11)
C1B 0.045(2) 0.082(3) 0.050(2) 0.006(2) 0.0104(18) 0.014(2)
C2B 0.060(3) 0.082(3) 0.049(3) 0.006(2) 0.020(2) 0.021(2)
C3B 0.068(3) 0.075(3) 0.045(2) 0.027(2) 0.016(2) 0.0145(19)
C4B 0.131(5) 0.082(4) 0.062(3) 0.001(3) 0.015(3) 0.020(3)
C5B 0.229(10) 0.112(5) 0.072(4) 0.064(6) 0.019(5) 0.014(4)
C6B 0.084(4) 0.251(9) 0.032(3) 0.040(5) -0.001(3) -0.048(4)
C7B 0.145(5) 0.064(3) 0.060(3) -0.035(3) 0.035(3) -0.029(2)
C8B 0.0371(17) 0.0372(17) 0.0371(19) -0.0103(14) -0.0043(15) 0.0038(13)
C9B 0.0357(16) 0.0406(17) 0.0292(17) -0.0047(14) -0.0107(14) 0.0015(12)
C10B 0.0340(15) 0.0327(16) 0.0314(17) -0.0017(12) -0.0088(13) 0.0008(12)
C11B 0.0373(17) 0.0380(18) 0.0398(19) -0.0020(14) -0.0030(15) -0.0017(13)
C12B 0.0435(18) 0.0399(18) 0.050(2) 0.0031(15) -0.0039(17) -0.0086(15)
C13B 0.058(2) 0.0286(17) 0.052(2) -0.0013(15) -0.0131(18) -0.0007(14)
C14B 0.051(2) 0.0348(17) 0.0372(19) -0.0095(15) -0.0075(16) 0.0033(13)
C15B 0.0386(18) 0.041(2) 0.051(2) -0.0041(15) 0.0056(16) -0.0083(15)
C16B 0.0310(15) 0.0364(17) 0.0374(18) 0.0005(13) -0.0028(14) -0.0003(13)
C17B 0.0343(15) 0.0282(15) 0.0407(19) 0.0033(12) -0.0002(14) -0.0030(12)
C18B 0.0461(19) 0.0413(19) 0.044(2) -0.0043(15) -0.0060(16) -0.0016(15)
C19B 0.059(2) 0.052(2) 0.046(2) -0.0027(18) -0.0102(19) -0.0015(17)
C20B 0.070(3) 0.041(2) 0.046(2) 0.0052(18) 0.0043(19) 0.0059(15)
C21B 0.0438(19) 0.0374(18) 0.057(2) -0.0019(15) 0.0039(18) 0.0033(15)
C22B 0.0407(18) 0.0400(18) 0.046(2) -0.0007(14) -0.0020(16) 0.0004(15)

loop_
_atom_site_label
_atom_site_type_symbol
_atom_site_fract_x
_atom_site_fract_y
_atom_site_fract_z
_atom_site_occupancy
_atom_site_symmetry_multiplicity
_atom_site_Wyckoff_symbol
_atom_site_calc_flag
_atom_site_thermal_displace_type
_atom_site_U_iso_or_equiv
O1A O 0.1727(2) 0.6480(1) 0.5347(1) 1.000 8 c d Uani 0.0430(6)
O2A O 0.1305(2) 0.6103(1) 0.5957(1) 1.000 8 c d Uani 0.0454(6)
O3A O 0.3497(2) 0.4578(1) 0.5285(1) 1.000 8 c d Uani 0.0445(6)
O4A O 0.2722(2) 0.3866(1) 0.5699(1) 1.000 8 c d Uani 0.0507(6)
N1A N 0.3901(2) 0.5778(1) 0.6184(1) 1.000 8 c d Uani 0.0349(6)
N2A N 0.3533(2) 0.5383(1) 0.5892(1) 1.000 8 c d Uani 0.0324(6)
C1A C 0.0651(3) 0.6190(2) 0.5195(1) 1.000 8 c d Uani 0.0521(10)
H1AA H -0.0065 0.6393 0.5312 1.000 8 c calc Uiso 0.06300
H1AB H 0.0637 0.5744 0.5267 1.000 8 c calc Uiso 0.06300
C2A C 0.0665(4) 0.6269(2) 0.4737(1) 1.000 8 c d Uani 0.0647(12)
H2AA H -0.0032 0.6047 0.4623 1.000 8 c calc Uiso 0.07800
H2AB H 0.0571 0.6716 0.4673 1.000 8 c calc Uiso 0.07800
C3A C 0.1789(4) 0.6032(2) 0.4537(1) 1.000 8 c d Uani 0.0612(11)
H3AA H 0.2475 0.6280 0.4635 1.000 8 c calc Uiso 0.07300
H3AB H 0.1720 0.6103 0.4243 1.000 8 c calc Uiso 0.07300
C4A C 0.2063(3) 0.5345(2) 0.4607(1) 1.000 8 c d Uani 0.0541(10)
H4AA H 0.1880 0.5239 0.4890 1.000 8 c calc Uiso 0.06500
H4AB H 0.1536 0.5091 0.4433 1.000 8 c calc Uiso 0.06500
C5A C 0.3351(4) 0.5181(2) 0.4520(1) 1.000 8 c d Uani 0.0585(10)
H5AA H 0.3869 0.5424 0.4702 1.000 8 c calc Uiso 0.07000
H5AB H 0.3539 0.5310 0.4241 1.000 8 c calc Uiso 0.07000
C6A C 0.3661(4) 0.4491(2) 0.4566(1) 1.000 8 c d Uani 0.0579(10)
H6AA H 0.3351 0.4263 0.4329 1.000 8 c calc Uiso 0.06900
H6AB H 0.4542 0.4446 0.4567 1.000 8 c calc Uiso 0.06900
C7A C 0.3169(4) 0.4192(2) 0.4943(1) 1.000 8 c d Uani 0.0484(9)
H7AA H 0.2288 0.4157 0.4924 1.000 8 c calc Uiso 0.05800
H7AB H 0.3505 0.3769 0.4976 1.000 8 c calc Uiso 0.05800
C8A C 0.1960(3) 0.6387(1) 0.5735(1) 1.000 8 c d Uani 0.0356(7)
C9A C 0.3066(3) 0.6709(1) 0.5864(1) 1.000 8 c d Uani 0.0342(7)
C10A C 0.3952(3) 0.6415(1) 0.6095(1) 1.000 8 c d Uani 0.0323(7)
C11A C 0.4889(3) 0.6763(2) 0.6247(1) 1.000 8 c d Uani 0.0382(7)
H11A H 0.5495 0.6565 0.6401 1.000 8 c calc Uiso 0.04600
C12A C 0.4955(3) 0.7396(2) 0.6178(1) 1.000 8 c d Uani 0.0429(8)
H12A H 0.5597 0.7630 0.6287 1.000 8 c calc Uiso 0.05100
C13A C 0.4087(3) 0.7687(2) 0.5950(1) 1.000 8 c d Uani 0.0417(8)
H13A H 0.4130 0.8122 0.5903 1.000 8 c calc Uiso 0.05000
C14A C 0.3166(3) 0.7348(2) 0.5791(1) 1.000 8 c d Uani 0.0392(8)
H14A H 0.2584 0.7550 0.5629 1.000 8 c calc Uiso 0.04700
C15A C 0.3186(3) 0.4362(2) 0.5645(1) 1.000 8 c d Uani 0.0369(7)
C16A C 0.3529(3) 0.4793(1) 0.5978(1) 1.000 8 c d Uani 0.0330(7)
C17A C 0.3776(3) 0.4506(1) 0.6377(1) 1.000 8 c d Uani 0.0331(7)
C18A C 0.3064(3) 0.4655(2) 0.6705(1) 1.000 8 c d Uani 0.0434(8)
H18A H 0.2431 0.4946 0.6673 1.000 8 c calc Uiso 0.05200
C19A C 0.3263(4) 0.4386(2) 0.7077(1) 1.000 8 c d Uani 0.0547(10)
H19A H 0.2757 0.4484 0.7297 1.000 8 c calc Uiso 0.06600
C20A C 0.4196(4) 0.3977(2) 0.7126(1) 1.000 8 c d Uani 0.0531(10)
H20A H 0.4344 0.3799 0.7383 1.000 8 c calc Uiso 0.06400
C21A C 0.4921(3) 0.3822(2) 0.6803(1) 1.000 8 c d Uani 0.0493(9)
H21A H 0.5560 0.3537 0.6839 1.000 8 c calc Uiso 0.05900
C22A C 0.4713(3) 0.4084(2) 0.6428(1) 1.000 8 c d Uani 0.0400(8)
H22A H 0.5208 0.3977 0.6207 1.000 8 c calc Uiso 0.04800
O1B O 0.6702(2) 0.5274(1) 0.7127(1) 1.000 8 c d Uani 0.0434(6)
O2B O 0.6317(2) 0.5500(1) 0.6484(1) 1.000 8 c d Uani 0.0449(6)
O3B O 0.8078(3) 0.7121(1) 0.7142(1) 1.000 8 c d Uani 0.0593(7)
O4B O 0.7701(3) 0.7840(1) 0.6673(1) 1.000 8 c d Uani 0.0607(7)
N1B N 0.8892(2) 0.5875(1) 0.6288(1) 1.000 8 c d Uani 0.0360(6)
N2B N 0.8458(2) 0.6290(1) 0.6558(1) 1.000 8 c d Uani 0.0354(6)
C1B C 0.5561(3) 0.5556(2) 0.7234(1) 1.000 8 c d Uani 0.0589(11)
H1BA H 0.4893 0.5314 0.7117 1.000 8 c calc Uiso 0.07100
H1BB H 0.5518 0.5986 0.7129 1.000 8 c calc Uiso 0.07100
C2B C 0.5476(4) 0.5558(2) 0.7683(1) 1.000 8 c d Uani 0.0637(12)
H2BA H 0.5589 0.5128 0.7782 1.000 8 c calc Uiso 0.07600
H2BB H 0.4662 0.5692 0.7761 1.000 8 c calc Uiso 0.07600
C3B C 0.6374(4) 0.5976(2) 0.7890(1) 1.000 8 c d Uani 0.0628(12)
H3BA H 0.6358 0.5890 0.8183 1.000 8 c calc Uiso 0.07500
H3BB H 0.7184 0.5873 0.7790 1.000 8 c calc Uiso 0.07500
C4B C 0.6148(6) 0.6654(2) 0.7824(2) 1.000 8 c d Uani 0.0916(17)
H4BA H 0.6252 0.6737 0.7533 1.000 8 c calc Uiso 0.11000
H4BB H 0.5297 0.6733 0.7888 1.000 8 c calc Uiso 0.11000
C5B C 0.6866(8) 0.7126(3) 0.8045(2) 1.000 8 c d Uani 0.138(3)
H5BA H 0.6401 0.7517 0.8062 1.000 8 c calc Uiso 0.16500
H5BB H 0.7005 0.6976 0.8323 1.000 8 c calc Uiso 0.16500
C6B C 0.8007(5) 0.7256(4) 0.7859(1) 1.000 8 c d Uani 0.122(3)
H6BA H 0.8444 0.6859 0.7822 1.000 8 c calc Uiso 0.14700
H6BB H 0.8484 0.7521 0.8042 1.000 8 c calc Uiso 0.14700
C7B C 0.7903(6) 0.7581(2) 0.7451(1) 1.000 8 c d Uani 0.0895(18)
H7BA H 0.7104 0.7774 0.7422 1.000 8 c calc Uiso 0.10700
H7BB H 0.8515 0.7911 0.7427 1.000 8 c calc Uiso 0.10700
C8B C 0.6969(3) 0.5284(1) 0.6738(1) 1.000 8 c d Uani 0.0371(7)
C9B C 0.8116(3) 0.4972(2) 0.6645(1) 1.000 8 c d Uani 0.0352(7)
C10B C 0.8997(3) 0.5251(1) 0.6406(1) 1.000 8 c d Uani 0.0327(7)
C11B C 0.9983(3) 0.4910(2) 0.6286(1) 1.000 8 c d Uani 0.0384(7)
H11B H 1.0575 0.5099 0.6122 1.000 8 c calc Uiso 0.04600
C12B C 1.0113(3) 0.4299(2) 0.6403(1) 1.000 8 c d Uani 0.0443(8)
H12B H 1.0786 0.4067 0.6313 1.000 8 c calc Uiso 0.05300
C13B C 0.9270(3) 0.4022(2) 0.6649(1) 1.000 8 c d Uani 0.0461(9)
H13B H 0.9374 0.3603 0.6733 1.000 8 c calc Uiso 0.05500
C14B C 0.8278(3) 0.4354(2) 0.6771(1) 1.000 8 c d Uani 0.0411(8)
H14B H 0.7702 0.4164 0.6941 1.000 8 c calc Uiso 0.04900
C15B C 0.8003(3) 0.7327(2) 0.6761(1) 1.000 8 c d Uani 0.0433(8)
C16B C 0.8401(3) 0.6866(1) 0.6452(1) 1.000 8 c d Uani 0.0349(7)
C17B C 0.8685(3) 0.7133(1) 0.6048(1) 1.000 8 c d Uani 0.0344(7)
C18B C 0.7907(3) 0.7045(2) 0.5729(1) 1.000 8 c d Uani 0.0439(8)
H18B H 0.7223 0.6789 0.5764 1.000 8 c calc Uiso 0.05300
C19B C 0.8113(4) 0.7325(2) 0.5360(1) 1.000 8 c d Uani 0.0526(9)
H19B H 0.7565 0.7265 0.5145 1.000 8 c calc Uiso 0.06300
C20B C 0.9115(4) 0.7691(2) 0.5305(1) 1.000 8 c d Uani 0.0522(9)
H20B H 0.9260 0.7882 0.5052 1.000 8 c calc Uiso 0.06300
C21B C 0.9902(3) 0.7778(2) 0.5618(1) 1.000 8 c d Uani 0.0459(8)
H21B H 1.0594 0.8028 0.5580 1.000 8 c calc Uiso 0.05500
C22B C 0.9689(3) 0.7502(2) 0.5990(1) 1.000 8 c d Uani 0.0423(8)
H22B H 1.0234 0.7565 0.6206 1.000 8 c calc Uiso 0.05100
H1B H 0.944(3) 0.6023(17) 0.6105(11) 1.000 8 c d Uiso 0.052(11)
H1A H 0.450(3) 0.5618(17) 0.6351(10) 1.000 8 c d Uiso 0.047(10)

loop_
_atom_type_symbol
_atom_type_radius_bond
O 1.200
N 1.200
C 1.200
H 1.200

loop_
_geom_angle_atom_site_label_1
_geom_angle_atom_site_label_2
_geom_angle_atom_site_label_3
_geom_angle
_geom_angle_publ_flag
C8A O1A C1A 115.8(3) no
C15A O3A C7A 116.0(3) no
N2A N1A C10A 118.4(3) no
N2A N1A H1A 114.(2) no
C10A N1A H1A 117.(2) no
C16A N2A N1A 117.0(3) no
O1A C1A H1AA 110.30 no
O1A C1A H1AB 110.30 no
O1A C1A C2A 106.9(3) no
H1AA C1A H1AB 108.60 no
C2A C1A H1AA 110.30 no
C2A C1A H1AB 110.30 no
C1A C2A H2AA 108.70 no
C1A C2A H2AB 108.70 no
H2AA C2A H2AB 107.60 no
C3A C2A C1A 114.1(3) no
C3A C2A H2AA 108.70 no
C3A C2A H2AB 108.70 no
C2A C3A H3AA 108.50 no
C2A C3A H3AB 108.50 no
C2A C3A C4A 115.3(4) no
H3AA C3A H3AB 107.50 no
C4A C3A H3AA 108.50 no
C4A C3A H3AB 108.50 no
C3A C4A H4AA 109.00 no
C3A C4A H4AB 109.00 no
H4AA C4A H4AB 107.80 no
C5A C4A C3A 112.8(3) no
C5A C4A H4AA 109.00 no
C5A C4A H4AB 109.00 no
C4A C5A H5AA 108.50 no
C4A C5A H5AB 108.50 no
C4A C5A C6A 115.0(3) no
H5AA C5A H5AB 107.50 no
C6A C5A H5AA 108.50 no
C6A C5A H5AB 108.50 no
C5A C6A H6AA 108.70 no
C5A C6A H6AB 108.70 no
H6AA C6A H6AB 107.60 no
C7A C6A C5A 114.4(3) no
C7A C6A H6AA 108.70 no
C7A C6A H6AB 108.70 no
O3A C7A C6A 108.2(3) no
O3A C7A H7AA 110.10 no
O3A C7A H7AB 110.10 no
C6A C7A H7AA 110.10 no
C6A C7A H7AB 110.10 no
H7AA C7A H7AB 108.40 no
O1A C8A C9A 111.9(3) no
O2A C8A O1A 123.4(3) no
O2A C8A C9A 124.5(3) no
C10A C9A C8A 122.5(3) no
C14A C9A C8A 118.4(3) no
C14A C9A C10A 118.7(3) no
N1A C10A C9A 121.7(3) no
C11A C10A N1A 118.9(3) no
C11A C10A C9A 119.4(3) no
C10A C11A H11A 119.60 no
C12A C11A C10A 120.8(3) no
C12A C11A H11A 119.60 no
C11A C12A H12A 120.00 no
C11A C12A C13A 120.0(3) no
C13A C12A H12A 120.00 no
C12A C13A H13A 120.00 no
C14A C13A C12A 120.0(3) no
C14A C13A H13A 120.00 no
C9A C14A H14A 119.50 no
C13A C14A C9A 121.0(3) no
C13A C14A H14A 119.50 no
O3A C15A C16A 112.5(3) no
O4A C15A O3A 123.9(3) no
O4A C15A C16A 123.5(3) no
N2A C16A C15A 116.2(3) no
N2A C16A C17A 126.9(3) no
C17A C16A C15A 116.8(3) no
C18A C17A C16A 119.8(3) no
C18A C17A C22A 119.0(3) no
C22A C17A C16A 121.2(3) no
C17A C18A H18A 119.60 no
C19A C18A C17A 120.8(3) no
C19A C18A H18A 119.60 no
C18A C19A H19A 120.10 no
C20A C19A C18A 119.8(4) no
C20A C19A H19A 120.10 no
C19A C20A H20A 119.90 no
C19A C20A C21A 120.3(3) no
C21A C20A H20A 119.90 no
C20A C21A H21A 120.00 no
C20A C21A C22A 120.0(3) no
C22A C21A H21A 120.00 no
C17A C22A H22A 120.00 no
C21A C22A C17A 120.0(3) no
C21A C22A H22A 120.00 no
C8B O1B C1B 115.3(3) no
C15B O3B C7B 115.9(3) no
N2B N1B C10B 118.4(3) no
N2B N1B H1B 117.(2) no
C10B N1B H1B 117.(2) no
C16B N2B N1B 118.1(3) no
O1B C1B H1BA 110.20 no
O1B C1B H1BB 110.20 no
O1B C1B C2B 107.5(3) no
H1BA C1B H1BB 108.50 no
C2B C1B H1BA 110.20 no
C2B C1B H1BB 110.20 no
C1B C2B H2BA 108.70 no
C1B C2B H2BB 108.70 no
C1B C2B C3B 114.4(3) no
H2BA C2B H2BB 107.60 no
C3B C2B H2BA 108.70 no
C3B C2B H2BB 108.70 no
C2B C3B H3BA 108.80 no
C2B C3B H3BB 108.80 no
H3BA C3B H3BB 107.70 no
C4B C3B C2B 113.6(4) no
C4B C3B H3BA 108.80 no
C4B C3B H3BB 108.80 no
C3B C4B H4BA 107.30 no
C3B C4B H4BB 107.30 no
H4BA C4B H4BB 106.90 no
C5B C4B C3B 120.1(5) no
C5B C4B H4BA 107.30 no
C5B C4B H4BB 107.30 no
C4B C5B H5BA 108.90 no
C4B C5B H5BB 108.90 no
H5BA C5B H5BB 107.70 no
C6B C5B C4B 113.3(6) no
C6B C5B H5BA 108.90 no
C6B C5B H5BB 108.90 no
C5B C6B H6BA 108.80 no
C5B C6B H6BB 108.80 no
C5B C6B C7B 113.7(5) no
H6BA C6B H6BB 107.70 no
C7B C6B H6BA 108.80 no
C7B C6B H6BB 108.80 no
O3B C7B C6B 107.9(4) no
O3B C7B H7BA 110.10 no
O3B C7B H7BB 110.10 no
C6B C7B H7BA 110.10 no
C6B C7B H7BB 110.10 no
H7BA C7B H7BB 108.40 no
O1B C8B C9B 113.0(3) no
O2B C8B O1B 123.5(3) no
O2B C8B C9B 123.5(3) no
C10B C9B C8B 122.3(3) no
C10B C9B C14B 118.8(3) no
C14B C9B C8B 118.6(3) no
C9B C10B N1B 120.6(3) no
C11B C10B N1B 119.6(3) no
C11B C10B C9B 119.9(3) no
C10B C11B H11B 119.70 no
C12B C11B C10B 120.7(3) no
C12B C11B H11B 119.70 no
C11B C12B H12B 119.80 no
C11B C12B C13B 120.3(3) no
C13B C12B H12B 119.80 no
C12B C13B H13B 120.10 no
C14B C13B C12B 119.8(3) no
C14B C13B H13B 120.10 no
C9B C14B H14B 119.80 no
C13B C14B C9B 120.4(3) no
C13B C14B H14B 119.80 no
O3B C15B C16B 114.3(3) no
O4B C15B O3B 123.7(3) no
O4B C15B C16B 121.9(3) no
N2B C16B C15B 117.6(3) no
N2B C16B C17B 127.1(3) no
C17B C16B C15B 115.3(3) no
C18B C17B C16B 120.0(3) no
C18B C17B C22B 118.8(3) no
C22B C17B C16B 121.0(3) no
C17B C18B H18B 119.50 no
C17B C18B C19B 120.9(3) no
C19B C18B H18B 119.50 no
C18B C19B H19B 120.00 no
C20B C19B C18B 120.0(4) no
C20B C19B H19B 120.00 no
C19B C20B H20B 120.10 no
C21B C20B C19B 119.8(3) no
C21B C20B H20B 120.10 no
C20B C21B H21B 119.90 no
C20B C21B C22B 120.2(3) no
C22B C21B H21B 119.90 no
C17B C22B C21B 120.3(3) no
C17B C22B H22B 119.80 no
C21B C22B H22B 119.80 no

loop_
_geom_bond_atom_site_label_1
_geom_bond_atom_site_label_2
_geom_bond_distance
_geom_bond_publ_flag
O1A C1A 1.446(4) no
O1A C8A 1.330(4) no
O2A C8A 1.206(4) no
O3A C7A 1.453(4) no
O3A C15A 1.332(4) no
O4A C15A 1.199(4) no
N1A N2A 1.355(3) no
N1A C10A 1.402(4) no
N1A H1A 0.94(4) no
N2A C16A 1.301(4) no
C1A H1AA 0.9900 no
C1A H1AB 0.9900 no
C1A C2A 1.530(5) no
C2A H2AA 0.9900 no
C2A H2AB 0.9900 no
C2A C3A 1.513(6) no
C3A H3AA 0.9900 no
C3A H3AB 0.9900 no
C3A C4A 1.526(5) no
C4A H4AA 0.9900 no
C4A H4AB 0.9900 no
C4A C5A 1.511(6) no
C5A H5AA 0.9900 no
C5A H5AB 0.9900 no
C5A C6A 1.532(6) no
C6A H6AA 0.9900 no
C6A H6AB 0.9900 no
C6A C7A 1.511(5) no
C7A H7AA 0.9900 no
C7A H7AB 0.9900 no
C8A C9A 1.481(4) no
C9A C10A 1.405(4) no
C9A C14A 1.401(4) no
C10A C11A 1.384(4) no
C11A H11A 0.9500 no
C11A C12A 1.381(5) no
C12A H12A 0.9500 no
C12A C13A 1.383(5) no
C13A H13A 0.9500 no
C13A C14A 1.367(5) no
C14A H14A 0.9500 no
C15A C16A 1.493(4) no
C16A C17A 1.487(4) no
C17A C18A 1.386(4) no
C17A C22A 1.397(4) no
C18A H18A 0.9500 no
C18A C19A 1.383(5) no
C19A H19A 0.9500 no
C19A C20A 1.375(5) no
C20A H20A 0.9500 no
C20A C21A 1.386(5) no
C21A H21A 0.9500 no
C21A C22A 1.387(5) no
C22A H22A 0.9500 no
O1B C1B 1.458(4) no
O1B C8B 1.327(4) no
O2B C8B 1.208(4) no
O3B C7B 1.439(4) no
O3B C15B 1.342(4) no
O4B C15B 1.192(4) no
N1B N2B 1.355(4) no
N1B C10B 1.403(4) no
N1B H1B 0.92(4) no
N2B C16B 1.291(4) no
C1B H1BA 0.9900 no
C1B H1BB 0.9900 no
C1B C2B 1.496(5) no
C2B H2BA 0.9900 no
C2B H2BB 0.9900 no
C2B C3B 1.513(6) no
C3B H3BA 0.9900 no
C3B H3BB 0.9900 no
C3B C4B 1.497(6) no
C4B H4BA 0.9900 no
C4B H4BB 0.9900 no
C4B C5B 1.487(9) no
C5B H5BA 0.9900 no
C5B H5BB 0.9900 no
C5B C6B 1.446(9) no
C6B H6BA 0.9900 no
C6B H6BB 0.9900 no
C6B C7B 1.531(7) no
C7B H7BA 0.9900 no
C7B H7BB 0.9900 no
C8B C9B 1.481(5) no
C9B C10B 1.400(4) no
C9B C14B 1.405(4) no
C10B C11B 1.383(4) no
C11B H11B 0.9500 no
C11B C12B 1.376(5) no
C12B H12B 0.9500 no
C12B C13B 1.383(5) no
C13B H13B 0.9500 no
C13B C14B 1.382(5) no
C14B H14B 0.9500 no
C15B C16B 1.495(4) no
C16B C17B 1.494(4) no
C17B C18B 1.383(5) no
C17B C22B 1.387(4) no
C18B H18B 0.9500 no
C18B C19B 1.386(5) no
C19B H19B 0.9500 no
C19B C20B 1.382(5) no
C20B H20B 0.9500 no
C20B C21B 1.376(5) no
C21B H21B 0.9500 no
C21B C22B 1.393(5) no
C22B H22B 0.9500 no
